data_7219966
loop_
_publ_author_name
'Jia, Weiguo'
'Dai, Yuan-Chen'
'Zhang, Hai-Ning'
'Lu, Xiaojing'
'Sheng, Enhong'

_publ_section_title
;
 Synthesis, Characterization of Gold Complexes with Pyridine-based SNS
 Ligands and as Homogeneous Catalysts for Reduction of 4-Nitrophenol
;
_journal_name_full 'RSC Adv.'
_journal_paper_doi 10.1039/C5RA01749A
_journal_year 2015
_chemical_formula_sum 'C18 H21 Au Cl3 N5 O2 S2'
_chemical_formula_weight 706.830
_space_group_IT_number 2
_symmetry_Int_Tables_number 2
_symmetry_space_group_name_Hall '-P 1'
_symmetry_space_group_name_H-M 'P -1'
_audit_creation_date 15-01-19
_audit_creation_method 'Created with Diamond (www.crystalimpact.com)'
_audit_update_record
;
2015-01-20 deposited with the CCDC.
2015-03-18 downloaded from the CCDC.
;
_cell_angle_alpha 106.507(6)
_cell_angle_beta 104.098(6)
_cell_angle_gamma 97.096(6)
_cell_formula_units_Z 2
_cell_length_a 7.981(4)
_cell_length_b 11.981(6)
_cell_length_c 15.652(8)
_cell_volume 1361.5(12)
_refine_ls_R_factor_all 0.198
_cod_data_source_file c5ra01749a2.cif
_cod_data_source_block e:\single~1\150
_cod_depositor_comments
;
 Changing the _geom_angle_atom_site_symbol_1, _geom_angle_atom_site_symbol_2,
 _geom_angle_atom_site_symbol_3, _geom_bond_atom_site_symbol_1,
 _geom_bond_atom_site_symbol_2 tags to the _geom_angle_atom_site_label_1,
 _geom_angle_atom_site_label_2, _geom_angle_atom_site_label_3,
 _geom_bond_atom_site_label_1, _geom_bond_atom_site_label_2 tags.

 Antanas Vaitkus,
 2017-01-29
;
_cod_original_sg_symbol_Hall -P_1
_cod_database_code 7219966

loop_
_symmetry_equiv_pos_site_id
_symmetry_equiv_pos_as_xyz
1 'x, y, z'
2 '-x, -y, -z'

loop_
_atom_site_aniso_label
_atom_site_aniso_U_11
_atom_site_aniso_U_22
_atom_site_aniso_U_33
_atom_site_aniso_U_12
_atom_site_aniso_U_13
_atom_site_aniso_U_23
Au1 0.0332(3) 0.0595(5) 0.0560(5) 0.0147(3) 0.0188(3) 0.0118(3)
Cl1 0.045(2) 0.082(4) 0.114(4) 0.023(2) 0.042(3) 0.024(3)
S1 0.052(2) 0.064(3) 0.048(3) 0.020(2) 0.022(2) 0.011(2)
N1 0.042(7) 0.054(9) 0.059(10) 0.013(7) 0.007(7) 0.010(8)
C1 0.050(11) 0.102(17) 0.088(16) 0.033(11) 0.035(11) 0.027(13)
Cl2 0.049(3) 0.080(4) 0.138(5) 0.017(3) 0.041(3) 0.047(4)
S2 0.036(2) 0.062(3) 0.053(3) 0.016(2) 0.018(2) 0.015(2)
N2 0.039(7) 0.068(10) 0.066(11) 0.021(7) 0.013(8) 0.009(8)
C2 0.074(12) 0.057(12) 0.051(12) 0.023(10) 0.028(10) 0.022(10)
C3 0.064(13) 0.095(18) 0.11(2) 0.013(12) 0.008(13) 0.055(16)
N4 0.031(7) 0.044(9) 0.076(11) 0.011(6) 0.006(7) 0.009(8)
C4 0.067(12) 0.071(14) 0.053(12) 0.027(10) 0.022(10) 0.008(10)
N5 0.040(8) 0.062(10) 0.064(11) 0.020(7) 0.013(7) 0.011(8)
C5 0.078(13) 0.064(14) 0.065(14) 0.036(11) 0.014(11) -0.013(10)
C6 0.036(8) 0.067(12) 0.054(12) 0.010(8) 0.022(8) 0.023(10)
C7 0.065(12) 0.055(12) 0.048(11) 0.008(10) 0.016(9) 0.011(9)
C8 0.047(10) 0.066(13) 0.068(13) 0.027(9) 0.001(9) 0.007(10)
C9 0.077(14) 0.066(15) 0.059(14) -0.014(12) 0.001(11) -0.014(11)
C10 0.019(7) 0.095(16) 0.065(13) 0.012(9) 0.002(8) 0.008(11)
C11 0.043(9) 0.050(11) 0.067(12) 0.016(8) 0.020(9) 0.011(9)
N3 0.038(7) 0.072(11) 0.053(9) 0.016(7) 0.015(7) 0.021(8)
C12 0.048(10) 0.059(13) 0.061(13) 0.020(9) -0.009(9) 0.008(10)
C13 0.055(11) 0.083(16) 0.084(16) 0.029(11) -0.002(11) 0.033(13)
C14 0.030(8) 0.058(12) 0.077(14) 0.000(8) 0.022(9) 0.019(11)
C15 0.040(9) 0.043(11) 0.077(13) 0.014(8) 0.022(9) 0.017(10)
C16 0.071(13) 0.070(14) 0.13(2) 0.017(11) 0.054(14) 0.018(14)
C17 0.084(15) 0.074(16) 0.089(18) 0.000(13) 0.011(13) -0.005(13)

loop_
_atom_site_label
_atom_site_type_symbol
_atom_site_fract_x
_atom_site_fract_y
_atom_site_fract_z
_atom_site_occupancy
_atom_site_symmetry_multiplicity
_atom_site_Wyckoff_symbol
_atom_site_calc_flag
_atom_site_thermal_displace_type
_atom_site_U_iso_or_equiv
Au1 Au 0.8316(1) 0.5049(1) 0.3739(0) 1.000 2 i d Uani 0.0496(3)
Cl1 Cl 1.1013(6) 0.4694(5) 0.3544(4) 1.000 2 i d Uani 0.0776(16)
S1 S 0.7779(5) 0.3254(4) 0.4039(3) 1.000 2 i d Uani 0.0540(12)
O1 O 0.399(3) 0.830(2) 0.0239(19) 1.000 2 i d Uiso 0.195(10)
N1 N 0.9348(17) 0.1645(12) 0.304(1) 1.000 2 i d Uani 0.054(4)
C1 C 1.259(2) 0.1839(19) 0.3559(14) 1.000 2 i d Uani 0.077(6)
H1A H 1.2613 0.1074 0.3155 1.000 2 i calc Uiso 0.11500
H1B H 1.3579 0.2079 0.4108 1.000 2 i calc Uiso 0.11500
H1C H 1.2639 0.2412 0.3239 1.000 2 i calc Uiso 0.11500
Cl2 Cl 0.8801(6) 0.6844(5) 0.3466(4) 1.000 2 i d Uani 0.0833(17)
S2 S 0.5634(5) 0.5401(4) 0.3986(3) 1.000 2 i d Uani 0.0493(11)
O2 O 0.186(8) 0.390(5) -0.068(5) 1.000 2 i d Uiso 0.46(3)
N2 N 0.6890(17) 0.1814(13) 0.2189(11) 1.000 2 i d Uani 0.060(4)
C2 C 1.085(2) 0.1762(16) 0.3838(12) 1.000 2 i d Uani 0.057(5)
H2 H 1.0946 0.2510 0.4327 1.000 2 i calc Uiso 0.06800
Cl3 Cl 0.1115(9) 0.8594(6) 0.1186(5) 1.000 2 i d Uiso 0.105(2)
C3 C 1.055(3) 0.0765(19) 0.4223(16) 1.000 2 i d Uani 0.089(7)
H3A H 0.9542 0.0817 0.4457 1.000 2 i calc Uiso 0.13300
H3B H 1.1570 0.0826 0.4720 1.000 2 i calc Uiso 0.13300
H3C H 1.0328 0.0016 0.3739 1.000 2 i calc Uiso 0.13300
N4 N 0.3754(16) 0.4870(12) 0.2129(11) 1.000 2 i d Uani 0.054(4)
C4 C 0.902(2) 0.0805(17) 0.2163(13) 1.000 2 i d Uani 0.064(5)
H4 H 0.9728 0.0284 0.1970 1.000 2 i calc Uiso 0.07700
N5 N 0.4245(17) 0.6725(13) 0.2931(11) 1.000 2 i d Uani 0.057(4)
C5 C 0.744(3) 0.0910(17) 0.1647(14) 1.000 2 i d Uani 0.076(6)
H5 H 0.6837 0.0446 0.1034 1.000 2 i calc Uiso 0.09100
C6 C 0.806(2) 0.2260(15) 0.3070(12) 1.000 2 i d Uani 0.050(4)
C7 C 0.5299(10) 0.2086(8) 0.1880(7) 1.000 2 i d Uani 0.058(5)
C8 C 0.3771(12) 0.1242(7) 0.1340(7) 1.000 2 i d Uani 0.065(5)
H8 H 0.3802 0.0437 0.1168 1.000 2 i calc Uiso 0.07800
C9 C 0.2196(11) 0.1601(7) 0.1056(7) 1.000 2 i d Uani 0.081(7)
H9 H 0.1174 0.1036 0.0695 1.000 2 i calc Uiso 0.09800
C10 C 0.2150(8) 0.2804(7) 0.1313(7) 1.000 2 i d Uani 0.065(6)
H10 H 0.1097 0.3044 0.1123 1.000 2 i calc Uiso 0.07800
C11 C 0.3678(8) 0.3648(6) 0.1853(4) 1.000 2 i d Uani 0.054(5)
N3 N 0.5253(8) 0.3289(7) 0.2137(6) 1.000 2 i d Uani 0.054(4)
C12 C 0.2930(12) 0.5405(8) 0.1551(8) 1.000 2 i d Uani 0.063(5)
H12 H 0.2329 0.5050 0.0921 1.000 2 i calc Uiso 0.07500
C13 C 0.3148(16) 0.6583(7) 0.2073(10) 1.000 2 i d Uani 0.075(6)
H13 H 0.2647 0.7163 0.1879 1.000 2 i calc Uiso 0.09100
C14 C 0.4608(19) 0.5671(16) 0.3017(14) 1.000 2 i d Uani 0.055(5)
C15 C 0.491(2) 0.7859(15) 0.3703(13) 1.000 2 i d Uani 0.053(5)
H15 H 0.5878 0.7778 0.4191 1.000 2 i calc Uiso 0.06300
C16 C 0.344(3) 0.8238(18) 0.4105(17) 1.000 2 i d Uani 0.088(7)
H16A H 0.2419 0.8185 0.3607 1.000 2 i calc Uiso 0.13200
H16B H 0.3826 0.9044 0.4520 1.000 2 i calc Uiso 0.13200
H16C H 0.3136 0.7725 0.4441 1.000 2 i calc Uiso 0.13200
C17 C 0.557(3) 0.8802(19) 0.3329(16) 1.000 2 i d Uani 0.093(7)
H17A H 0.6530 0.8594 0.3092 1.000 2 i calc Uiso 0.14000
H17B H 0.5965 0.9555 0.3820 1.000 2 i calc Uiso 0.14000
H17C H 0.4627 0.8856 0.2836 1.000 2 i calc Uiso 0.14000
C18 C 0.588(3) 0.7734(14) 0.0701(18) 1.000 2 i d Uiso 0.44(5)

loop_
_atom_type_symbol
_atom_type_radius_bond
Au 1.200
Cl 1.200
S 1.200
O 1.200
N 1.200
C 1.200
H 1.200

loop_
_geom_angle_atom_site_label_1
_geom_angle_atom_site_label_2
_geom_angle_atom_site_label_3
_geom_angle
_geom_angle_publ_flag
Cl2 Au1 Cl1 91.22(18) no
Cl2 Au1 S2 89.80(16) no
Cl1 Au1 S2 178.08(19) no
Cl2 Au1 S1 178.51(17) no
Cl1 Au1 S1 90.10(17) no
S2 Au1 S1 88.86(15) no
C6 S1 Au1 101.4(6) no
C6 N1 C4 111.4(14) no
C6 N1 C2 125.1(15) no
C4 N1 C2 123.3(14) no
C2 C1 H1A 109.50 no
C2 C1 H1B 109.50 no
H1A C1 H1B 109.50 no
C2 C1 H1C 109.50 no
H1A C1 H1C 109.50 no
H1B C1 H1C 109.50 no
C14 S2 Au1 102.8(5) no
C7 N2 C5 121.4(15) no
C7 N2 C6 128.2(13) no
C5 N2 C6 110.0(14) no
N1 C2 C3 110.4(15) no
N1 C2 C1 110.1(14) no
C3 C2 C1 112.8(16) no
N1 C2 H2 107.80 no
C3 C2 H2 107.80 no
C1 C2 H2 107.80 no
C2 C3 H3A 109.50 no
C2 C3 H3B 109.50 no
H3A C3 H3B 109.50 no
C2 C3 H3C 109.50 no
H3A C3 H3C 109.50 no
H3B C3 H3C 109.50 no
C12 N4 C14 112.0(13) no
C12 N4 C11 122.4(12) no
C14 N4 C11 125.6(14) no
C5 C4 N1 105.4(15) no
C5 C4 H4 127.30 no
N1 C4 H4 127.30 no
C13 N5 C14 112.1(13) no
C13 N5 C15 125.1(14) no
C14 N5 C15 122.7(16) no
N2 C5 C4 107.8(17) no
N2 C5 H5 126.10 no
C4 C5 H5 126.10 no
N1 C6 N2 105.2(14) no
N1 C6 S1 127.5(14) no
N2 C6 S1 126.8(12) no
N2 C7 C8 123.9(8) no
N2 C7 N3 116.1(8) no
C8 C7 N3 120.00 no
C7 C8 C9 120.00 no
C7 C8 H8 120.00 no
C9 C8 H8 120.00 no
C10 C9 C8 120.00 no
C10 C9 H9 120.00 no
C8 C9 H9 120.00 no
C9 C10 C11 120.00 no
C9 C10 H10 120.00 no
C11 C10 H10 120.00 no
C10 C11 N3 120.00 no
C10 C11 N4 123.7(6) no
N3 C11 N4 116.3(6) no
C11 N3 C7 120.00 no
N4 C12 C13 106.7(7) no
N4 C12 H12 126.60 no
C13 C12 H12 126.60 no
N5 C13 C12 106.2(7) no
N5 C13 H13 126.90 no
C12 C13 H13 126.90 no
N5 C14 N4 102.6(15) no
N5 C14 S2 128.0(15) no
N4 C14 S2 129.0(14) no
N5 C15 C17 108.5(16) no
N5 C15 C16 110.5(14) no
C17 C15 C16 108.0(15) no
N5 C15 H15 109.90 no
C17 C15 H15 109.90 no
C16 C15 H15 109.90 no
C15 C16 H16A 109.50 no
C15 C16 H16B 109.50 no
H16A C16 H16B 109.50 no
C15 C16 H16C 109.50 no
H16A C16 H16C 109.50 no
H16B C16 H16C 109.50 no
C15 C17 H17A 109.50 no
C15 C17 H17B 109.50 no
H17A C17 H17B 109.50 no
C15 C17 H17C 109.50 no
H17A C17 H17C 109.50 no
H17B C17 H17C 109.50 no

loop_
_geom_bond_atom_site_label_1
_geom_bond_atom_site_label_2
_geom_bond_distance
_geom_bond_publ_flag
Au1 Cl2 2.315(5) no
Au1 Cl1 2.320(4) no
Au1 S2 2.332(4) no
Au1 S1 2.340(5) no
S1 C6 1.726(17) no
O1 C18 1.80(3) no
N1 C6 1.335(19) no
N1 C4 1.39(2) no
N1 C2 1.47(2) no
C1 C2 1.55(2) no
C1 H1A 0.9600 no
C1 H1B 0.9600 no
C1 H1C 0.9600 no
S2 C14 1.68(2) no
N2 C7 1.358(14) no
N2 C5 1.36(2) no
N2 C6 1.38(2) no
C2 C3 1.50(2) no
C2 H2 0.9800 no
C3 H3A 0.9600 no
C3 H3B 0.9600 no
C3 H3C 0.9600 no
N4 C12 1.343(16) no
N4 C14 1.39(2) no
N4 C11 1.393(15) no
C4 C5 1.36(3) no
C4 H4 0.9300 no
N5 C13 1.364(18) no
N5 C14 1.36(2) no
N5 C15 1.47(2) no
C5 H5 0.9300 no
C7 C8 1.3900 no
C7 N3 1.3900 no
C8 C9 1.3900 no
C8 H8 0.9300 no
C9 C10 1.3900 no
C9 H9 0.9300 no
C10 C11 1.3900 no
C10 H10 0.9300 no
C11 N3 1.3900 no
C12 C13 1.3799 no
C12 H12 0.9300 no
C13 H13 0.9300 no
C15 C17 1.51(3) no
C15 C16 1.52(2) no
C15 H15 0.9800 no
C16 H16A 0.9600 no
C16 H16B 0.9600 no
C16 H16C 0.9600 no
C17 H17A 0.9600 no
C17 H17B 0.9600 no
C17 H17C 0.9600 no
